data_7244066
loop_
_publ_author_name
'Hughes, David S.'
'Bingham, Ann L.'
'Hursthouse, Michael B.'
'Threlfall, Terry L.'
'Bond, Andrew D.'

_publ_section_title
;
 The extensive solid-form landscape of sulfathiazole: geometrical
 similarity and interaction energies
;
_journal_issue 3
_journal_name_full CrystEngComm
_journal_page_first 609
_journal_page_last 619
_journal_paper_doi 10.1039/D1CE01516H
_journal_volume 24
_journal_year 2022
_chemical_formula_moiety '2(C9 H9 N3 O2 S2), C5 H10 N2 O'
_chemical_formula_sum 'C23 H28 N8 O5 S4'
_chemical_formula_weight 624.77
_chemical_name_common 'Sulfathiazole, dimethylethyleneurea solvate'
_chemical_name_systematic 'Sulfathiazole, 1,3 dimethyl-2-imidazolidone (2:1) solvate'
_space_group_crystal_system triclinic
_space_group_IT_number 2
_space_group_name_Hall '-P 1'
_space_group_name_H-M_alt 'P -1'
_atom_sites_solution_hydrogens mixed
_atom_sites_solution_primary dual
_atom_sites_solution_secondary difmap
_audit_creation_method SHELXL-2018/1
_audit_update_record
;
2021-11-08 deposited with the CCDC.	2021-12-10 downloaded from the CCDC.
;
_cell_angle_alpha 77.45(3)
_cell_angle_beta 88.64(2)
_cell_angle_gamma 88.64(2)
_cell_formula_units_Z 2
_cell_length_a 8.051(2)
_cell_length_b 11.492(2)
_cell_length_c 15.552(3)
_cell_measurement_reflns_used 10840
_cell_measurement_temperature 150(2)
_cell_measurement_theta_max 21.97
_cell_measurement_theta_min 2.01
_cell_volume 1403.9(5)
_computing_cell_refinement 'HKL Scalepack (Otwinowski & Minor, 1997)'
_computing_data_collection 'COLLECT (Nonius, 1999)'
_computing_data_reduction 'HKL Denzo and Scalepack (Otwinowski & Minor, 1997)'
_computing_molecular_graphics 'Mercury (Macrae et al., 2008)'
_computing_publication_material SHELXL
_computing_structure_refinement 'SHELXL (Sheldrick, 2015)'
_computing_structure_solution 'SHELXT (Sheldrick, 2015)'
_diffrn_ambient_temperature 150(2)
_diffrn_measured_fraction_theta_full 0.999
_diffrn_measured_fraction_theta_max 0.999
_diffrn_measurement_device_type 'Nonius KappaCCD'
_diffrn_measurement_method '\w and \f-scans'
_diffrn_radiation_type MoK\a
_diffrn_radiation_wavelength 0.71073
_diffrn_reflns_av_R_equivalents 0.1093
_diffrn_reflns_av_unetI/netI 0.1235
_diffrn_reflns_Laue_measured_fraction_full 0.999
_diffrn_reflns_Laue_measured_fraction_max 0.999
_diffrn_reflns_limit_h_max 8
_diffrn_reflns_limit_h_min -8
_diffrn_reflns_limit_k_max 11
_diffrn_reflns_limit_k_min -12
_diffrn_reflns_limit_l_max 16
_diffrn_reflns_limit_l_min -16
_diffrn_reflns_number 10840
_diffrn_reflns_point_group_measured_fraction_full 0.999
_diffrn_reflns_point_group_measured_fraction_max 0.999
_diffrn_reflns_theta_full 21.966
_diffrn_reflns_theta_max 21.966
_diffrn_reflns_theta_min 2.010
_diffrn_source 'Enraf Nonius FR591 rotating anode'
_exptl_absorpt_coefficient_mu 0.389
_exptl_absorpt_correction_T_max 0.944
_exptl_absorpt_correction_T_min 0.892
_exptl_absorpt_correction_type multi-scan
_exptl_absorpt_process_details 'SORTAV (Blessing, 1995)'
_exptl_crystal_colour colourless
_exptl_crystal_density_diffrn 1.478
_exptl_crystal_description block
_exptl_crystal_F_000 652
_exptl_crystal_size_max 0.300
_exptl_crystal_size_mid 0.200
_exptl_crystal_size_min 0.150
_refine_diff_density_max 0.275
_refine_diff_density_min -0.278
_refine_diff_density_rms 0.064
_refine_ls_extinction_method none
_refine_ls_goodness_of_fit_ref 0.949
_refine_ls_hydrogen_treatment mixed
_refine_ls_matrix_type full
_refine_ls_number_parameters 376
_refine_ls_number_reflns 3429
_refine_ls_number_restraints 6
_refine_ls_restrained_S_all 0.948
_refine_ls_R_factor_all 0.1053
_refine_ls_R_factor_gt 0.0498
_refine_ls_shift/su_max 0.000
_refine_ls_shift/su_mean 0.000
_refine_ls_structure_factor_coef Fsqd
_refine_ls_weighting_details 'w=1/[\s^2^(Fo^2^)+(0.0143P)^2^] where P=(Fo^2^+2Fc^2^)/3'
_refine_ls_weighting_scheme calc
_refine_ls_wR_factor_gt 0.0898
_refine_ls_wR_factor_ref 0.1069
_reflns_Friedel_coverage 0.000
_reflns_number_gt 2079
_reflns_number_total 3429
_reflns_threshold_expression 'I > 2\s(I)'
_cod_data_source_file d1ce01516h2.cif
_cod_data_source_block 1
_cod_depositor_comments 'Adding full bibliography for 7244056--7244077.cif.'
_cod_database_code 7244066
_shelx_space_group_comment
;
The symmetry employed for this shelxl refinement is uniquely defined
by the following loop, which should always be used as a source of
symmetry information in preference to the above space-group names.
They are only intended as comments.
;
_shelx_estimated_absorpt_t_min 0.892
_shelx_estimated_absorpt_t_max 0.944

loop_
_space_group_symop_operation_xyz
'x, y, z'
'-x, -y, -z'

loop_
_atom_site_label
_atom_site_type_symbol
_atom_site_fract_x
_atom_site_fract_y
_atom_site_fract_z
_atom_site_U_iso_or_equiv
_atom_site_adp_type
_atom_site_occupancy
_atom_site_site_symmetry_order
_atom_site_calc_flag
_atom_site_refinement_flags_posn
_atom_site_refinement_flags_adp
_atom_site_refinement_flags_occupancy
_atom_site_disorder_assembly
_atom_site_disorder_group
S11 S 0.56454(16) 0.04286(11) 0.79468(9) 0.0299(4) Uani 1 1 d . . . . .
S12 S 0.70490(17) 0.27659(12) 0.86080(9) 0.0362(4) Uani 1 1 d . . . . .
O11 O 0.5273(4) -0.0797(3) 0.7965(2) 0.0357(9) Uani 1 1 d . . . . .
O12 O 0.7185(4) 0.0881(3) 0.7513(2) 0.0331(9) Uani 1 1 d . . . . .
N11 N 0.0024(6) 0.3472(4) 0.6362(3) 0.0421(13) Uani 1 1 d D . . . .
H10 H 0.036(6) 0.404(4) 0.595(2) 0.063 Uiso 1 1 d D U . . .
H11 H -0.076(5) 0.311(4) 0.619(3) 0.063 Uiso 1 1 d D U . . .
N12 N 0.5610(5) 0.0527(3) 0.8966(2) 0.0261(10) Uani 1 1 d . . . . .
N13 N 0.5788(4) 0.1619(3) 1.0035(3) 0.0304(11) Uani 1 1 d . . . . .
H17 H 0.530871 0.106044 1.043416 0.046 Uiso 1 1 calc R U . . .
C11 C 0.1356(6) 0.2764(5) 0.6716(3) 0.0281(13) Uani 1 1 d . . . . .
C12 C 0.1105(6) 0.1603(5) 0.7192(3) 0.0331(14) Uani 1 1 d . . . . .
H12 H 0.001414 0.129377 0.727043 0.040 Uiso 1 1 calc R U . . .
C13 C 0.2427(6) 0.0910(4) 0.7546(3) 0.0306(13) Uani 1 1 d . . . . .
H13 H 0.223890 0.011990 0.786741 0.037 Uiso 1 1 calc R U . . .
C14 C 0.4033(6) 0.1329(4) 0.7449(3) 0.0239(12) Uani 1 1 d . . . . .
C15 C 0.4294(6) 0.2482(4) 0.6974(3) 0.0273(13) Uani 1 1 d . . . . .
H15 H 0.538962 0.278189 0.689680 0.033 Uiso 1 1 calc R U . . .
C16 C 0.2987(6) 0.3192(4) 0.6615(3) 0.0293(13) Uani 1 1 d . . . . .
H16 H 0.318342 0.398132 0.629455 0.035 Uiso 1 1 calc R U . . .
C17 C 0.6068(6) 0.1507(4) 0.9209(3) 0.0267(13) Uani 1 1 d . . . . .
C18 C 0.6306(6) 0.2685(5) 1.0220(4) 0.0408(15) Uani 1 1 d . . . . .
H18 H 0.619173 0.287653 1.078343 0.049 Uiso 1 1 calc R U . . .
C19 C 0.6974(6) 0.3397(5) 0.9523(4) 0.0383(15) Uani 1 1 d . . . . .
H19 H 0.736937 0.416967 0.952356 0.046 Uiso 1 1 calc R U . . .
S21 S 0.18730(17) 0.68560(12) 0.57279(9) 0.0377(4) Uani 1 1 d . . . . .
S22 S 0.22580(19) 0.96217(13) 0.58039(10) 0.0466(5) Uani 1 1 d . . . . .
O21 O 0.1370(4) 0.5805(3) 0.5438(2) 0.0494(11) Uani 1 1 d . . . . .
O22 O 0.0797(4) 0.7273(3) 0.6354(2) 0.0449(10) Uani 1 1 d . . . . .
C21 C 0.6800(6) 0.5748(4) 0.7070(3) 0.0275(13) Uani 1 1 d . . . . .
N21 N 0.8206(5) 0.5296(4) 0.7515(3) 0.0373(12) Uani 1 1 d D . . . .
H20 H 0.848(5) 0.560(4) 0.794(2) 0.056 Uiso 1 1 d D U . . .
H21 H 0.905(4) 0.519(5) 0.720(3) 0.056 Uiso 1 1 d D U . . .
N22 N 0.2170(5) 0.7847(3) 0.4834(3) 0.0293(11) Uani 1 1 d . . . . .
N23 N 0.2687(5) 0.9803(4) 0.4169(3) 0.0358(11) Uani 1 1 d . . . . .
H27 H 0.275034 0.964137 0.364138 0.054 Uiso 1 1 calc R U . . .
C22 C 0.6576(6) 0.5690(4) 0.6190(3) 0.0348(14) Uani 1 1 d . . . . .
H22 H 0.744400 0.537864 0.587583 0.042 Uiso 1 1 calc R U . . .
C23 C 0.5121(7) 0.6077(4) 0.5778(3) 0.0335(14) Uani 1 1 d . . . . .
H23 H 0.499529 0.604221 0.517809 0.040 Uiso 1 1 calc R U . . .
C24 C 0.3818(6) 0.6523(4) 0.6226(3) 0.0293(13) Uani 1 1 d . . . . .
C25 C 0.4045(7) 0.6610(5) 0.7091(4) 0.0398(15) Uani 1 1 d . . . . .
H25 H 0.318410 0.693654 0.740025 0.048 Uiso 1 1 calc R U . . .
C26 C 0.5517(7) 0.6224(5) 0.7505(4) 0.0411(15) Uani 1 1 d . . . . .
H26 H 0.565556 0.628469 0.809822 0.049 Uiso 1 1 calc R U . . .
C27 C 0.2350(6) 0.8959(5) 0.4896(3) 0.0309(13) Uani 1 1 d . . . . .
C28 C 0.2925(6) 1.0934(5) 0.4300(4) 0.0412(15) Uani 1 1 d . . . . .
H28 H 0.318102 1.160102 0.384090 0.049 Uiso 1 1 calc R U . . .
C29 C 0.2756(7) 1.0986(5) 0.5144(4) 0.0530(17) Uani 1 1 d . . . . .
H29 H 0.289268 1.169089 0.535820 0.064 Uiso 1 1 calc R U . . .
O31 O 0.8461(5) 0.5994(3) 0.9222(2) 0.0527(11) Uani 1 1 d . . . . .
N31 N 0.9015(6) 0.7991(4) 0.8989(3) 0.0473(13) Uani 1 1 d . . . . .
N32 N 0.8610(6) 0.7006(5) 1.0349(3) 0.0595(15) Uani 1 1 d . . . . .
C31 C 0.9605(7) 0.8147(5) 0.8094(4) 0.0561(18) Uani 1 1 d . . . . .
H31A H 0.906514 0.757559 0.781128 0.084 Uiso 1 1 calc R U . . .
H31B H 1.081083 0.801114 0.808479 0.084 Uiso 1 1 calc R U . . .
H31C H 0.934111 0.896044 0.777345 0.084 Uiso 1 1 calc R U . . .
C32 C 0.9441(7) 0.8823(5) 0.9520(5) 0.0588(19) Uani 1 1 d . . . . .
H32A H 0.891419 0.961528 0.929830 0.071 Uiso 1 1 calc R U . . .
H32B H 1.065896 0.891102 0.953583 0.071 Uiso 1 1 calc R U . . .
C33 C 0.8743(7) 0.8237(6) 1.0412(5) 0.068(2) Uani 1 1 d . . . . .
H33A H 0.950222 0.831496 1.088672 0.081 Uiso 1 1 calc R U . . .
H33B H 0.764209 0.858447 1.052193 0.081 Uiso 1 1 calc R U . . .
C34 C 0.7964(8) 0.6085(7) 1.1036(4) 0.085(2) Uani 1 1 d . . . . .
H34A H 0.826066 0.530580 1.091080 0.127 Uiso 1 1 calc R U . . .
H34B H 0.675174 0.617165 1.106886 0.127 Uiso 1 1 calc R U . . .
H34C H 0.843663 0.614639 1.159883 0.127 Uiso 1 1 calc R U . . .
C35 C 0.8666(7) 0.6916(6) 0.9493(4) 0.0440(16) Uani 1 1 d . . . . .

loop_
_atom_site_aniso_label
_atom_site_aniso_U_11
_atom_site_aniso_U_22
_atom_site_aniso_U_33
_atom_site_aniso_U_23
_atom_site_aniso_U_13
_atom_site_aniso_U_12
S11 0.0318(9) 0.0307(9) 0.0264(9) -0.0051(7) 0.0011(7) 0.0008(7)
S12 0.0412(9) 0.0323(9) 0.0339(9) -0.0041(7) 0.0020(7) -0.0082(7)
O11 0.046(2) 0.021(2) 0.041(2) -0.0091(18) -0.0009(18) 0.0002(16)
O12 0.027(2) 0.042(2) 0.028(2) -0.0035(18) 0.0082(17) -0.0012(17)
N11 0.036(3) 0.043(3) 0.047(3) -0.009(3) -0.004(3) 0.007(2)
N12 0.034(3) 0.023(3) 0.022(3) -0.005(2) 0.000(2) -0.0074(19)
N13 0.035(3) 0.024(3) 0.031(3) -0.003(2) 0.000(2) -0.007(2)
C11 0.033(4) 0.034(4) 0.020(3) -0.011(3) -0.003(3) 0.006(3)
C12 0.027(4) 0.039(4) 0.037(4) -0.015(3) 0.002(3) -0.009(3)
C13 0.033(4) 0.031(3) 0.027(3) -0.005(3) 0.006(3) -0.005(3)
C14 0.021(3) 0.032(3) 0.019(3) -0.006(3) 0.000(2) 0.006(2)
C15 0.027(3) 0.027(3) 0.028(3) -0.005(3) 0.000(3) -0.003(3)
C16 0.035(4) 0.021(3) 0.031(4) -0.004(3) -0.001(3) -0.006(3)
C17 0.019(3) 0.034(3) 0.024(4) 0.000(3) 0.004(2) 0.000(2)
C18 0.049(4) 0.032(4) 0.042(4) -0.007(3) 0.005(3) -0.005(3)
C19 0.044(4) 0.030(3) 0.043(4) -0.011(3) -0.001(3) -0.006(3)
S21 0.0393(10) 0.0332(9) 0.0380(10) -0.0015(8) -0.0052(8) -0.0037(7)
S22 0.0738(12) 0.0370(10) 0.0317(10) -0.0132(8) 0.0095(8) -0.0100(8)
O21 0.062(3) 0.029(2) 0.057(3) -0.006(2) -0.024(2) -0.0120(18)
O22 0.033(2) 0.056(3) 0.038(2) 0.005(2) 0.0082(19) 0.0044(19)
C21 0.041(4) 0.017(3) 0.025(4) -0.006(3) 0.005(3) -0.007(3)
N21 0.037(3) 0.040(3) 0.037(3) -0.012(3) -0.002(2) 0.000(3)
N22 0.034(3) 0.020(3) 0.031(3) 0.001(2) -0.004(2) -0.0060(19)
N23 0.045(3) 0.035(3) 0.028(3) -0.010(3) 0.005(2) -0.003(2)
C22 0.036(4) 0.035(4) 0.036(4) -0.015(3) 0.000(3) 0.005(3)
C23 0.049(4) 0.033(3) 0.020(3) -0.007(3) 0.003(3) -0.001(3)
C24 0.041(4) 0.020(3) 0.026(4) -0.001(3) -0.005(3) -0.005(2)
C25 0.044(4) 0.042(4) 0.036(4) -0.014(3) 0.004(3) 0.008(3)
C26 0.047(4) 0.050(4) 0.031(4) -0.019(3) -0.007(3) 0.008(3)
C27 0.029(3) 0.036(4) 0.028(4) -0.006(3) 0.002(3) 0.003(3)
C28 0.052(4) 0.026(4) 0.045(4) -0.005(3) 0.002(3) -0.002(3)
C29 0.087(5) 0.028(4) 0.048(4) -0.017(3) 0.008(4) -0.010(3)
O31 0.083(3) 0.044(3) 0.034(3) -0.013(2) 0.000(2) -0.020(2)
N31 0.060(4) 0.040(3) 0.050(4) -0.026(3) -0.004(3) -0.008(3)
N32 0.065(4) 0.083(5) 0.038(4) -0.030(3) 0.011(3) -0.014(3)
C31 0.066(5) 0.044(4) 0.057(5) -0.008(4) 0.000(4) -0.007(3)
C32 0.042(4) 0.061(5) 0.086(6) -0.044(4) -0.014(4) 0.009(3)
C33 0.045(4) 0.088(6) 0.090(6) -0.066(5) -0.017(4) 0.021(4)
C34 0.077(6) 0.132(7) 0.046(5) -0.021(5) 0.004(4) -0.001(5)
C35 0.045(4) 0.066(5) 0.024(4) -0.016(4) -0.001(3) -0.003(3)

loop_
_atom_type_symbol
_atom_type_description
_atom_type_scat_dispersion_real
_atom_type_scat_dispersion_imag
_atom_type_scat_source
C C 0.0033 0.0016 'International Tables Vol C Tables 4.2.6.8 and 6.1.1.4'
H H 0.0000 0.0000 'International Tables Vol C Tables 4.2.6.8 and 6.1.1.4'
N N 0.0061 0.0033 'International Tables Vol C Tables 4.2.6.8 and 6.1.1.4'
O O 0.0106 0.0060 'International Tables Vol C Tables 4.2.6.8 and 6.1.1.4'
S S 0.1246 0.1234 'International Tables Vol C Tables 4.2.6.8 and 6.1.1.4'

loop_
_geom_angle_atom_site_label_1
_geom_angle_atom_site_label_2
_geom_angle_atom_site_label_3
_geom_angle
_geom_angle_site_symmetry_1
_geom_angle_site_symmetry_3
_geom_angle_publ_flag
O11 S11 O12 117.2(2) . . ?
O11 S11 N12 105.0(2) . . ?
O12 S11 N12 110.86(19) . . ?
O11 S11 C14 108.9(2) . . ?
O12 S11 C14 108.0(2) . . ?
N12 S11 C14 106.4(2) . . ?
C19 S12 C17 90.2(3) . . ?
C11 N11 H10 110(4) . . ?
C11 N11 H11 115(4) . . ?
H10 N11 H11 110.7(18) . . ?
C17 N12 S11 121.8(4) . . ?
C17 N13 C18 115.2(4) . . ?
C17 N13 H17 122.4 . . ?
C18 N13 H17 122.4 . . ?
N11 C11 C12 120.3(5) . . ?
N11 C11 C16 121.3(5) . . ?
C12 C11 C16 118.4(5) . . ?
C13 C12 C11 120.0(5) . . ?
C13 C12 H12 120.0 . . ?
C11 C12 H12 120.0 . . ?
C12 C13 C14 121.7(5) . . ?
C12 C13 H13 119.1 . . ?
C14 C13 H13 119.1 . . ?
C13 C14 C15 118.6(4) . . ?
C13 C14 S11 119.5(4) . . ?
C15 C14 S11 121.8(4) . . ?
C16 C15 C14 120.6(5) . . ?
C16 C15 H15 119.7 . . ?
C14 C15 H15 119.7 . . ?
C15 C16 C11 120.6(5) . . ?
C15 C16 H16 119.7 . . ?
C11 C16 H16 119.7 . . ?
N12 C17 N13 119.8(4) . . ?
N12 C17 S12 130.3(4) . . ?
N13 C17 S12 110.0(4) . . ?
C19 C18 N13 112.1(5) . . ?
C19 C18 H18 123.9 . . ?
N13 C18 H18 123.9 . . ?
C18 C19 S12 112.4(4) . . ?
C18 C19 H19 123.8 . . ?
S12 C19 H19 123.8 . . ?
O22 S21 O21 117.1(2) . . ?
O22 S21 N22 113.0(2) . . ?
O21 S21 N22 104.9(2) . . ?
O22 S21 C24 107.0(2) . . ?
O21 S21 C24 107.2(2) . . ?
N22 S21 C24 107.2(2) . . ?
C29 S22 C27 90.9(3) . . ?
N21 C21 C26 119.9(5) . . ?
N21 C21 C22 121.8(5) . . ?
C26 C21 C22 118.2(5) . . ?
C21 N21 H20 117(3) . . ?
C21 N21 H21 116(3) . . ?
H20 N21 H21 111.1(18) . . ?
C27 N22 S21 118.2(4) . . ?
C27 N23 C28 116.1(4) . . ?
C27 N23 H27 122.0 . . ?
C28 N23 H27 122.0 . . ?
C23 C22 C21 120.7(5) . . ?
C23 C22 H22 119.7 . . ?
C21 C22 H22 119.7 . . ?
C22 C23 C24 120.8(5) . . ?
C22 C23 H23 119.6 . . ?
C24 C23 H23 119.6 . . ?
C25 C24 C23 118.8(5) . . ?
C25 C24 S21 120.8(4) . . ?
C23 C24 S21 120.2(4) . . ?
C26 C25 C24 120.2(5) . . ?
C26 C25 H25 119.9 . . ?
C24 C25 H25 119.9 . . ?
C25 C26 C21 121.2(5) . . ?
C25 C26 H26 119.4 . . ?
C21 C26 H26 119.4 . . ?
N22 C27 N23 120.0(5) . . ?
N22 C27 S22 131.3(4) . . ?
N23 C27 S22 108.7(4) . . ?
C29 C28 N23 112.2(5) . . ?
C29 C28 H28 123.9 . . ?
N23 C28 H28 123.9 . . ?
C28 C29 S22 112.1(4) . . ?
C28 C29 H29 124.0 . . ?
S22 C29 H29 124.0 . . ?
C35 N31 C31 122.6(5) . . ?
C35 N31 C32 111.4(5) . . ?
C31 N31 C32 120.8(5) . . ?
C35 N32 C34 122.3(6) . . ?
C35 N32 C33 110.5(6) . . ?
C34 N32 C33 124.2(5) . . ?
N31 C31 H31A 109.5 . . ?
N31 C31 H31B 109.5 . . ?
H31A C31 H31B 109.5 . . ?
N31 C31 H31C 109.5 . . ?
H31A C31 H31C 109.5 . . ?
H31B C31 H31C 109.5 . . ?
N31 C32 C33 102.1(5) . . ?
N31 C32 H32A 111.3 . . ?
C33 C32 H32A 111.3 . . ?
N31 C32 H32B 111.3 . . ?
C33 C32 H32B 111.3 . . ?
H32A C32 H32B 109.2 . . ?
N32 C33 C32 102.8(5) . . ?
N32 C33 H33A 111.2 . . ?
C32 C33 H33A 111.2 . . ?
N32 C33 H33B 111.2 . . ?
C32 C33 H33B 111.2 . . ?
H33A C33 H33B 109.1 . . ?
N32 C34 H34A 109.5 . . ?
N32 C34 H34B 109.5 . . ?
H34A C34 H34B 109.5 . . ?
N32 C34 H34C 109.5 . . ?
H34A C34 H34C 109.5 . . ?
H34B C34 H34C 109.5 . . ?
O31 C35 N31 125.7(5) . . ?
O31 C35 N32 125.8(6) . . ?
N31 C35 N32 108.5(6) . . ?

loop_
_geom_bond_atom_site_label_1
_geom_bond_atom_site_label_2
_geom_bond_distance
_geom_bond_site_symmetry_2
_geom_bond_publ_flag
S11 O11 1.441(3) . ?
S11 O12 1.449(3) . ?
S11 N12 1.613(4) . ?
S11 C14 1.729(5) . ?
S12 C19 1.732(5) . ?
S12 C17 1.738(5) . ?
N11 C11 1.381(6) . ?
N11 H10 0.86(2) . ?
N11 H11 0.85(2) . ?
N12 C17 1.326(5) . ?
N13 C17 1.331(6) . ?
N13 C18 1.393(6) . ?
N13 H17 0.8800 . ?
C11 C12 1.396(7) . ?
C11 C16 1.406(6) . ?
C12 C13 1.367(6) . ?
C12 H12 0.9500 . ?
C13 C14 1.384(6) . ?
C13 H13 0.9500 . ?
C14 C15 1.388(6) . ?
C15 C16 1.368(6) . ?
C15 H15 0.9500 . ?
C16 H16 0.9500 . ?
C18 C19 1.320(7) . ?
C18 H18 0.9500 . ?
C19 H19 0.9500 . ?
S21 O22 1.440(3) . ?
S21 O21 1.447(3) . ?
S21 N22 1.611(4) . ?
S21 C24 1.761(5) . ?
S22 C29 1.728(6) . ?
S22 C27 1.744(5) . ?
C21 N21 1.372(6) . ?
C21 C26 1.387(6) . ?
C21 C22 1.401(6) . ?
N21 H20 0.85(2) . ?
N21 H21 0.85(2) . ?
N22 C27 1.314(6) . ?
N23 C27 1.347(6) . ?
N23 C28 1.378(6) . ?
N23 H27 0.8800 . ?
C22 C23 1.367(6) . ?
C22 H22 0.9500 . ?
C23 C24 1.394(6) . ?
C23 H23 0.9500 . ?
C24 C25 1.387(6) . ?
C25 C26 1.379(7) . ?
C25 H25 0.9500 . ?
C26 H26 0.9500 . ?
C28 C29 1.330(7) . ?
C28 H28 0.9500 . ?
C29 H29 0.9500 . ?
O31 C35 1.237(6) . ?
N31 C35 1.343(7) . ?
N31 C31 1.436(6) . ?
N31 C32 1.443(6) . ?
N32 C35 1.358(6) . ?
N32 C34 1.428(7) . ?
N32 C33 1.446(7) . ?
C31 H31A 0.9800 . ?
C31 H31B 0.9800 . ?
C31 H31C 0.9800 . ?
C32 C33 1.506(8) . ?
C32 H32A 0.9900 . ?
C32 H32B 0.9900 . ?
C33 H33A 0.9900 . ?
C33 H33B 0.9900 . ?
C34 H34A 0.9800 . ?
C34 H34B 0.9800 . ?
C34 H34C 0.9800 . ?

loop_
_geom_hbond_atom_site_label_D
_geom_hbond_atom_site_label_H
_geom_hbond_atom_site_label_A
_geom_hbond_distance_DH
_geom_hbond_distance_HA
_geom_hbond_distance_DA
_geom_hbond_angle_DHA
_geom_hbond_site_symmetry_A
_geom_hbond_publ_flag
N11 H10 O21 0.86(2) 2.18(3) 2.969(6) 154(4) . yes
N11 H10 O21 0.86(2) 2.57(4) 2.980(5) 111(3) 2_566 yes
N11 H11 N22 0.85(2) 2.43(3) 3.223(6) 155(4) 2_566 yes
N13 H17 O11 0.88 2.48 3.152(5) 134.0 2_657 yes
N13 H17 N12 0.88 2.01 2.855(5) 160.7 2_657 yes
N21 H20 O31 0.85(2) 2.13(3) 2.949(6) 160(4) . yes
N21 H21 N11 0.85(2) 2.69(4) 3.333(6) 134(4) 1_655 yes
N23 H27 O12 0.88 2.01 2.890(5) 174.6 2_666 yes

loop_
_geom_torsion_atom_site_label_1
_geom_torsion_atom_site_label_2
_geom_torsion_atom_site_label_3
_geom_torsion_atom_site_label_4
_geom_torsion
_geom_torsion_site_symmetry_1
_geom_torsion_site_symmetry_2
_geom_torsion_site_symmetry_3
_geom_torsion_site_symmetry_4
_geom_torsion_publ_flag
O11 S11 N12 C17 172.9(4) . . . . ?
O12 S11 N12 C17 45.5(4) . . . . ?
C14 S11 N12 C17 -71.7(4) . . . . ?
N11 C11 C12 C13 -179.5(4) . . . . ?
C16 C11 C12 C13 -0.1(7) . . . . ?
C11 C12 C13 C14 0.2(7) . . . . ?
C12 C13 C14 C15 -0.4(7) . . . . ?
C12 C13 C14 S11 177.6(4) . . . . ?
O11 S11 C14 C13 32.6(4) . . . . ?
O12 S11 C14 C13 160.8(4) . . . . ?
N12 S11 C14 C13 -80.1(4) . . . . ?
O11 S11 C14 C15 -149.5(4) . . . . ?
O12 S11 C14 C15 -21.3(4) . . . . ?
N12 S11 C14 C15 97.8(4) . . . . ?
C13 C14 C15 C16 0.5(7) . . . . ?
S11 C14 C15 C16 -177.4(3) . . . . ?
C14 C15 C16 C11 -0.4(7) . . . . ?
N11 C11 C16 C15 179.6(4) . . . . ?
C12 C11 C16 C15 0.2(7) . . . . ?
S11 N12 C17 N13 169.9(3) . . . . ?
S11 N12 C17 S12 -10.4(6) . . . . ?
C18 N13 C17 N12 -179.6(4) . . . . ?
C18 N13 C17 S12 0.7(5) . . . . ?
C19 S12 C17 N12 178.9(5) . . . . ?
C19 S12 C17 N13 -1.3(4) . . . . ?
C17 N13 C18 C19 0.7(7) . . . . ?
N13 C18 C19 S12 -1.7(6) . . . . ?
C17 S12 C19 C18 1.8(5) . . . . ?
O22 S21 N22 C27 39.3(4) . . . . ?
O21 S21 N22 C27 168.0(4) . . . . ?
C24 S21 N22 C27 -78.3(4) . . . . ?
N21 C21 C22 C23 175.8(5) . . . . ?
C26 C21 C22 C23 -0.9(7) . . . . ?
C21 C22 C23 C24 -0.9(8) . . . . ?
C22 C23 C24 C25 2.4(8) . . . . ?
C22 C23 C24 S21 -172.6(4) . . . . ?
O22 S21 C24 C25 4.1(5) . . . . ?
O21 S21 C24 C25 -122.3(4) . . . . ?
N22 S21 C24 C25 125.5(4) . . . . ?
O22 S21 C24 C23 179.0(4) . . . . ?
O21 S21 C24 C23 52.6(5) . . . . ?
N22 S21 C24 C23 -59.6(4) . . . . ?
C23 C24 C25 C26 -2.1(8) . . . . ?
S21 C24 C25 C26 172.9(4) . . . . ?
C24 C25 C26 C21 0.3(8) . . . . ?
N21 C21 C26 C25 -175.5(5) . . . . ?
C22 C21 C26 C25 1.2(8) . . . . ?
S21 N22 C27 N23 176.6(3) . . . . ?
S21 N22 C27 S22 -2.6(6) . . . . ?
C28 N23 C27 N22 -177.3(4) . . . . ?
C28 N23 C27 S22 2.0(5) . . . . ?
C29 S22 C27 N22 177.2(5) . . . . ?
C29 S22 C27 N23 -2.0(4) . . . . ?
C27 N23 C28 C29 -0.7(7) . . . . ?
N23 C28 C29 S22 -1.0(6) . . . . ?
C27 S22 C29 C28 1.7(5) . . . . ?
C35 N31 C32 C33 -18.7(6) . . . . ?
C31 N31 C32 C33 -173.6(5) . . . . ?
C35 N32 C33 C32 -17.9(6) . . . . ?
C34 N32 C33 C32 -178.5(5) . . . . ?
N31 C32 C33 N32 20.9(6) . . . . ?
C31 N31 C35 O31 -16.2(9) . . . . ?
C32 N31 C35 O31 -170.6(5) . . . . ?
C31 N31 C35 N32 162.6(5) . . . . ?
C32 N31 C35 N32 8.2(7) . . . . ?
C34 N32 C35 O31 -13.3(9) . . . . ?
C33 N32 C35 O31 -174.4(5) . . . . ?
C34 N32 C35 N31 167.9(6) . . . . ?
C33 N32 C35 N31 6.8(6) . . . . ?
